data_7716976
loop_
_publ_author_name
'Xin, Xiaoqing'
'Sheng, Weiming'
'Zhang, Qian'
'Qi, Ruogu'
'Zhu, Qin'
'Zhu, Congqing'

_publ_section_title
;
 Synthesis and characterization of homometallic cobalt complexes with
 metal-metal interactions.
;
_journal_issue 37
_journal_name_full 'Dalton transactions (Cambridge, England : 2003)'
_journal_page_first 15696
_journal_page_last 15702
_journal_paper_doi 10.1039/d4dt01301h
_journal_volume 53
_journal_year 2024
_chemical_formula_moiety 'C15 H19 Cl2 Co2 N5'
_chemical_formula_sum 'C15 H19 Cl2 Co2 N5'
_chemical_formula_weight 458.11
_space_group_crystal_system monoclinic
_space_group_IT_number 14
_space_group_name_Hall '-P 2yn'
_space_group_name_H-M_alt 'P 1 21/n 1'
_atom_sites_solution_hydrogens geom
_audit_creation_date 2024-04-09
_audit_creation_method
;
Olex2 1.3
(compiled 2020.11.12 svn.r5f609507 for OlexSys, GUI svn.r6272)
;
_audit_update_record
;
2024-04-09 deposited with the CCDC.	2024-09-04 downloaded from the CCDC.
;
_cell_angle_alpha 90
_cell_angle_beta 92.162(2)
_cell_angle_gamma 90
_cell_formula_units_Z 4
_cell_length_a 11.9019(6)
_cell_length_b 11.1915(6)
_cell_length_c 13.7561(7)
_cell_measurement_reflns_used 7211
_cell_measurement_temperature 193(2)
_cell_measurement_theta_max 27.48
_cell_measurement_theta_min 2.22
_cell_volume 1831.01(16)
_computing_cell_refinement 'SAINT V8.40B (?, 2016)'
_computing_data_reduction 'SAINT V8.40B (?, 2016)'
_computing_molecular_graphics 'Olex2 1.3 (Dolomanov et al., 2009)'
_computing_publication_material 'Olex2 1.3 (Dolomanov et al., 2009)'
_computing_structure_refinement 'SHELXL 2018/3 (Sheldrick, 2015)'
_computing_structure_solution 'SHELXT 2014/5 (Sheldrick, 2014)'
_diffrn_ambient_temperature 193(2)
_diffrn_measured_fraction_theta_full 0.998
_diffrn_measured_fraction_theta_max 0.996
_diffrn_measurement_device_type 'Bruker APEX-II CCD'
_diffrn_measurement_method '\f and \w scans'
_diffrn_radiation_type MoK\a
_diffrn_radiation_wavelength 0.71073
_diffrn_reflns_av_R_equivalents 0.0593
_diffrn_reflns_av_unetI/netI 0.0519
_diffrn_reflns_Laue_measured_fraction_full 0.998
_diffrn_reflns_Laue_measured_fraction_max 0.996
_diffrn_reflns_limit_h_max 15
_diffrn_reflns_limit_h_min -12
_diffrn_reflns_limit_k_max 14
_diffrn_reflns_limit_k_min -14
_diffrn_reflns_limit_l_max 17
_diffrn_reflns_limit_l_min -17
_diffrn_reflns_number 16803
_diffrn_reflns_point_group_measured_fraction_full 0.998
_diffrn_reflns_point_group_measured_fraction_max 0.996
_diffrn_reflns_theta_full 25.242
_diffrn_reflns_theta_max 27.475
_diffrn_reflns_theta_min 2.222
_diffrn_source_current 40.0
_diffrn_source_power 2.0
_diffrn_source_voltage 50.0
_diffrn_standards_number 0
_exptl_absorpt_coefficient_mu 2.110
_exptl_absorpt_correction_T_max 0.7456
_exptl_absorpt_correction_T_min 0.6125
_exptl_absorpt_correction_type multi-scan
_exptl_absorpt_process_details
;
SADABS-2016/2 (Bruker,2016/2) was used for absorption correction.
wR2(int) was 0.1044 before and 0.0694 after correction.
The Ratio of minimum to maximum transmission is 0.8215.
The \l/2 correction factor is Not present.
;
_exptl_crystal_colour green
_exptl_crystal_colour_primary green
_exptl_crystal_density_diffrn 1.662
_exptl_crystal_description block
_exptl_crystal_F_000 928
_exptl_crystal_size_max 0.1
_exptl_crystal_size_mid 0.1
_exptl_crystal_size_min 0.1
_refine_diff_density_max 0.418
_refine_diff_density_min -0.349
_refine_diff_density_rms 0.073
_refine_ls_extinction_method none
_refine_ls_goodness_of_fit_ref 1.026
_refine_ls_hydrogen_treatment constr
_refine_ls_matrix_type full
_refine_ls_number_parameters 218
_refine_ls_number_reflns 4177
_refine_ls_number_restraints 0
_refine_ls_restrained_S_all 1.026
_refine_ls_R_factor_all 0.0398
_refine_ls_R_factor_gt 0.0308
_refine_ls_shift/su_max 0.001
_refine_ls_shift/su_mean 0.000
_refine_ls_structure_factor_coef Fsqd
_refine_ls_weighting_details 'w=1/[\s^2^(Fo^2^)+(0.0320P)^2^+0.3978P] where P=(Fo^2^+2Fc^2^)/3'
_refine_ls_weighting_scheme calc
_refine_ls_wR_factor_gt 0.0774
_refine_ls_wR_factor_ref 0.0827
_reflns_Friedel_coverage 0.000
_reflns_number_gt 3513
_reflns_number_total 4177
_reflns_threshold_expression 'I > 2\s(I)'
_cod_data_source_file d4dt01301h2.cif
_cod_data_source_block 1_a
_cod_depositor_comments 'Adding full bibliography for 7716976--7716979.cif.'
_cod_database_code 7716976
_shelx_shelxl_version_number 2018/3
_shelx_space_group_comment
;
The symmetry employed for this shelxl refinement is uniquely defined
by the following loop, which should always be used as a source of
symmetry information in preference to the above space-group names.
They are only intended as comments.
;
_shelx_estimated_absorpt_t_max 0.817
_shelx_estimated_absorpt_t_min 0.817
_olex2_refinement_description
;
1.a Secondary CH2 refined with riding coordinates:
 C3(H3A,H3B), C2(H2A,H2B), C4(H4A,H4B), C5(H5A,H5B)
1.b Aromatic/amide H refined with riding coordinates:
 C15(H15), C10(H10), C12(H12), C14(H14), C7(H7), C9(H9), C13(H13), C8(H8)
1.c Idealised Me refined as rotating group:
 C1(H1A,H1B,H1C)
;
_olex2_submission_special_instructions 'No special instructions were received'

loop_
_space_group_symop_operation_xyz
'x, y, z'
'-x+1/2, y+1/2, -z+1/2'
'-x, -y, -z'
'x-1/2, -y-1/2, z-1/2'

loop_
_atom_site_label
_atom_site_type_symbol
_atom_site_fract_x
_atom_site_fract_y
_atom_site_fract_z
_atom_site_U_iso_or_equiv
_atom_site_adp_type
_atom_site_occupancy
_atom_site_site_symmetry_order
_atom_site_calc_flag
_atom_site_refinement_flags_posn
_atom_site_refinement_flags_adp
_atom_site_refinement_flags_occupancy
_atom_site_disorder_assembly
_atom_site_disorder_group
Co2 Co 0.25317(2) 0.73196(3) 0.52249(2) 0.02546(9) Uani 1 1 d . . . . .
Co1 Co 0.23695(2) 0.51146(3) 0.45991(2) 0.02676(9) Uani 1 1 d . . . . .
Cl1 Cl 0.21871(5) 0.56406(5) 0.61776(4) 0.03273(14) Uani 1 1 d . . . . .
Cl2 Cl 0.26271(5) 0.88474(5) 0.62858(4) 0.03532(14) Uani 1 1 d . . . . .
N4 N 0.40134(15) 0.72644(16) 0.45425(13) 0.0263(4) Uani 1 1 d . . . . .
N5 N 0.11684(15) 0.76114(17) 0.43326(13) 0.0276(4) Uani 1 1 d . . . . .
N1 N 0.22789(17) 0.35175(17) 0.38530(13) 0.0336(4) Uani 1 1 d . . . . .
N2 N 0.38584(15) 0.52630(16) 0.41505(13) 0.0279(4) Uani 1 1 d . . . . .
N3 N 0.11793(16) 0.56825(18) 0.37524(14) 0.0344(5) Uani 1 1 d . . . . .
C6 C 0.44212(17) 0.6293(2) 0.40648(14) 0.0271(4) Uani 1 1 d . . . . .
C15 C 0.07186(19) 0.8726(2) 0.43283(15) 0.0324(5) Uani 1 1 d . . . . .
H15 H 0.108214 0.932095 0.471894 0.039 Uiso 1 1 calc R U . . .
C11 C 0.06658(18) 0.6741(2) 0.37606(15) 0.0302(5) Uani 1 1 d . . . . .
C3 C 0.4213(2) 0.4243(2) 0.35751(16) 0.0334(5) Uani 1 1 d . . . . .
H3A H 0.500788 0.404818 0.374555 0.040 Uiso 1 1 calc R U . . .
H3B H 0.415527 0.444613 0.287459 0.040 Uiso 1 1 calc R U . . .
C10 C 0.45714(19) 0.8321(2) 0.44866(17) 0.0337(5) Uani 1 1 d . . . . .
H10 H 0.429214 0.898409 0.483518 0.040 Uiso 1 1 calc R U . . .
C12 C -0.03431(18) 0.7023(2) 0.32209(16) 0.0347(5) Uani 1 1 d . . . . .
H12 H -0.072164 0.642070 0.284877 0.042 Uiso 1 1 calc R U . . .
C2 C 0.3476(2) 0.3170(2) 0.37733(18) 0.0378(5) Uani 1 1 d . . . . .
H2A H 0.354060 0.258264 0.324007 0.045 Uiso 1 1 calc R U . . .
H2B H 0.374317 0.278191 0.438606 0.045 Uiso 1 1 calc R U . . .
C14 C -0.0229(2) 0.9041(2) 0.37938(16) 0.0367(5) Uani 1 1 d . . . . .
H14 H -0.051005 0.983558 0.380121 0.044 Uiso 1 1 calc R U . . .
C7 C 0.53936(19) 0.6432(2) 0.35016(16) 0.0351(5) Uani 1 1 d . . . . .
H7 H 0.567995 0.576752 0.315927 0.042 Uiso 1 1 calc R U . . .
C4 C 0.1755(2) 0.3909(2) 0.29039(17) 0.0389(6) Uani 1 1 d . . . . .
H4A H 0.147648 0.320014 0.253745 0.047 Uiso 1 1 calc R U . . .
H4B H 0.232956 0.430594 0.251413 0.047 Uiso 1 1 calc R U . . .
C9 C 0.5508(2) 0.8488(2) 0.39601(17) 0.0392(6) Uani 1 1 d . . . . .
H9 H 0.587006 0.924375 0.394123 0.047 Uiso 1 1 calc R U . . .
C13 C -0.07670(19) 0.8147(2) 0.32352(16) 0.0370(6) Uani 1 1 d . . . . .
H13 H -0.143393 0.833062 0.286383 0.044 Uiso 1 1 calc R U . . .
C8 C 0.5915(2) 0.7516(2) 0.34525(19) 0.0414(6) Uani 1 1 d . . . . .
H8 H 0.655801 0.760578 0.307028 0.050 Uiso 1 1 calc R U . . .
C5 C 0.0787(2) 0.4765(2) 0.30511(19) 0.0430(6) Uani 1 1 d . . . . .
H5A H 0.055104 0.514202 0.242515 0.052 Uiso 1 1 calc R U . . .
H5B H 0.013578 0.432971 0.330515 0.052 Uiso 1 1 calc R U . . .
C1 C 0.1629(3) 0.2536(2) 0.4269(2) 0.0539(7) Uani 1 1 d . . . . .
H1A H 0.195529 0.232586 0.491076 0.081 Uiso 1 1 calc R U . . .
H1B H 0.165105 0.183903 0.383906 0.081 Uiso 1 1 calc R U . . .
H1C H 0.084738 0.279075 0.433348 0.081 Uiso 1 1 calc R U . . .

loop_
_atom_site_aniso_label
_atom_site_aniso_U_11
_atom_site_aniso_U_22
_atom_site_aniso_U_33
_atom_site_aniso_U_23
_atom_site_aniso_U_13
_atom_site_aniso_U_12
Co2 0.01976(15) 0.03096(17) 0.02548(15) -0.00330(11) -0.00153(11) 0.00159(11)
Co1 0.02279(16) 0.03320(17) 0.02444(16) -0.00519(12) 0.00279(12) -0.00097(12)
Cl1 0.0364(3) 0.0375(3) 0.0247(3) -0.0011(2) 0.0070(2) -0.0025(2)
Cl2 0.0345(3) 0.0362(3) 0.0347(3) -0.0095(2) -0.0062(2) 0.0029(2)
N4 0.0211(8) 0.0317(10) 0.0261(9) 0.0016(7) 0.0003(7) -0.0001(7)
N5 0.0210(8) 0.0368(10) 0.0248(9) -0.0040(8) -0.0009(7) 0.0032(8)
N1 0.0370(11) 0.0327(10) 0.0316(10) -0.0047(8) 0.0080(8) -0.0036(8)
N2 0.0239(9) 0.0317(10) 0.0282(9) -0.0015(8) 0.0048(7) 0.0023(8)
N3 0.0255(10) 0.0430(12) 0.0342(10) -0.0139(9) -0.0052(8) -0.0005(9)
C6 0.0204(10) 0.0368(12) 0.0240(10) 0.0037(9) -0.0015(8) 0.0042(9)
C15 0.0315(12) 0.0385(13) 0.0271(10) 0.0004(10) -0.0001(9) 0.0049(10)
C11 0.0208(10) 0.0458(14) 0.0240(10) -0.0021(9) 0.0010(8) -0.0011(10)
C3 0.0298(11) 0.0388(13) 0.0320(11) -0.0056(10) 0.0062(9) 0.0068(10)
C10 0.0306(12) 0.0341(12) 0.0359(12) 0.0031(10) -0.0041(10) -0.0022(10)
C12 0.0224(11) 0.0539(15) 0.0277(11) 0.0006(10) -0.0014(9) -0.0045(10)
C2 0.0439(14) 0.0345(13) 0.0354(12) -0.0040(10) 0.0052(11) 0.0052(11)
C14 0.0332(12) 0.0489(15) 0.0282(11) 0.0081(11) 0.0042(10) 0.0110(11)
C7 0.0240(11) 0.0468(14) 0.0347(12) 0.0043(11) 0.0052(9) 0.0027(10)
C4 0.0364(13) 0.0470(15) 0.0331(12) -0.0134(11) -0.0007(10) -0.0045(11)
C9 0.0321(12) 0.0442(14) 0.0411(13) 0.0099(11) -0.0024(11) -0.0097(11)
C13 0.0213(10) 0.0637(17) 0.0259(11) 0.0115(11) 0.0006(9) 0.0020(11)
C8 0.0259(12) 0.0598(17) 0.0386(13) 0.0122(12) 0.0037(10) -0.0061(11)
C5 0.0329(13) 0.0503(16) 0.0452(14) -0.0183(12) -0.0074(12) -0.0037(11)
C1 0.0615(19) 0.0439(16) 0.0575(18) -0.0060(13) 0.0203(15) -0.0161(14)

loop_
_atom_type_symbol
_atom_type_description
_atom_type_scat_dispersion_real
_atom_type_scat_dispersion_imag
_atom_type_scat_source
C C 0.0033 0.0016 'International Tables Vol C Tables 4.2.6.8 and 6.1.1.4'
H H 0.0000 0.0000 'International Tables Vol C Tables 4.2.6.8 and 6.1.1.4'
Cl Cl 0.1484 0.1585 'International Tables Vol C Tables 4.2.6.8 and 6.1.1.4'
Co Co 0.3494 0.9721 'International Tables Vol C Tables 4.2.6.8 and 6.1.1.4'
N N 0.0061 0.0033 'International Tables Vol C Tables 4.2.6.8 and 6.1.1.4'

loop_
_geom_angle_atom_site_label_1
_geom_angle_atom_site_label_2
_geom_angle_atom_site_label_3
_geom_angle
_geom_angle_site_symmetry_1
_geom_angle_site_symmetry_3
_geom_angle_publ_flag
Cl1 Co2 Co1 54.124(16) . . ?
Cl2 Co2 Co1 158.68(2) . . ?
Cl2 Co2 Cl1 104.67(2) . . ?
N4 Co2 Co1 82.75(5) . . ?
N4 Co2 Cl1 114.14(5) . . ?
N4 Co2 Cl2 107.45(5) . . ?
N5 Co2 Co1 84.56(5) . . ?
N5 Co2 Cl1 108.44(6) . . ?
N5 Co2 Cl2 106.90(5) . . ?
N5 Co2 N4 114.52(7) . . ?
Cl1 Co1 Co2 56.573(17) . . ?
N1 Co1 Co2 169.26(5) . . ?
N1 Co1 Cl1 134.14(6) . . ?
N2 Co1 Co2 88.07(6) . . ?
N2 Co1 Cl1 114.28(6) . . ?
N2 Co1 N1 86.91(8) . . ?
N2 Co1 N3 116.82(8) . . ?
N3 Co1 Co2 86.02(6) . . ?
N3 Co1 Cl1 113.71(6) . . ?
N3 Co1 N1 87.78(8) . . ?
Co1 Cl1 Co2 69.303(18) . . ?
C6 N4 Co2 125.19(15) . . ?
C10 N4 Co2 115.73(15) . . ?
C10 N4 C6 118.7(2) . . ?
C15 N5 Co2 117.26(14) . . ?
C15 N5 C11 119.03(18) . . ?
C11 N5 Co2 123.68(15) . . ?
C2 N1 Co1 103.39(14) . . ?
C2 N1 C4 112.50(18) . . ?
C4 N1 Co1 101.17(14) . . ?
C1 N1 Co1 118.15(16) . . ?
C1 N1 C2 110.7(2) . . ?
C1 N1 C4 110.5(2) . . ?
C6 N2 Co1 125.25(15) . . ?
C6 N2 C3 117.96(19) . . ?
C3 N2 Co1 113.50(14) . . ?
C11 N3 Co1 128.36(15) . . ?
C11 N3 C5 119.41(19) . . ?
C5 N3 Co1 112.16(16) . . ?
N4 C6 C7 119.0(2) . . ?
N2 C6 N4 116.97(19) . . ?
N2 C6 C7 124.0(2) . . ?
N5 C15 H15 118.1 . . ?
N5 C15 C14 123.8(2) . . ?
C14 C15 H15 118.1 . . ?
N5 C11 C12 118.8(2) . . ?
N3 C11 N5 116.40(19) . . ?
N3 C11 C12 124.8(2) . . ?
N2 C3 H3A 109.7 . . ?
N2 C3 H3B 109.7 . . ?
N2 C3 C2 109.88(19) . . ?
H3A C3 H3B 108.2 . . ?
C2 C3 H3A 109.7 . . ?
C2 C3 H3B 109.7 . . ?
N4 C10 H10 118.0 . . ?
N4 C10 C9 124.0(2) . . ?
C9 C10 H10 118.0 . . ?
C11 C12 H12 119.8 . . ?
C13 C12 C11 120.3(2) . . ?
C13 C12 H12 119.8 . . ?
N1 C2 C3 111.64(19) . . ?
N1 C2 H2A 109.3 . . ?
N1 C2 H2B 109.3 . . ?
C3 C2 H2A 109.3 . . ?
C3 C2 H2B 109.3 . . ?
H2A C2 H2B 108.0 . . ?
C15 C14 H14 121.3 . . ?
C15 C14 C13 117.4(2) . . ?
C13 C14 H14 121.3 . . ?
C6 C7 H7 119.9 . . ?
C8 C7 C6 120.2(2) . . ?
C8 C7 H7 119.9 . . ?
N1 C4 H4A 109.4 . . ?
N1 C4 H4B 109.4 . . ?
N1 C4 C5 111.27(19) . . ?
H4A C4 H4B 108.0 . . ?
C5 C4 H4A 109.4 . . ?
C5 C4 H4B 109.4 . . ?
C10 C9 H9 121.1 . . ?
C10 C9 C8 117.8(2) . . ?
C8 C9 H9 121.1 . . ?
C12 C13 C14 120.5(2) . . ?
C12 C13 H13 119.7 . . ?
C14 C13 H13 119.7 . . ?
C7 C8 C9 120.2(2) . . ?
C7 C8 H8 119.9 . . ?
C9 C8 H8 119.9 . . ?
N3 C5 C4 107.69(19) . . ?
N3 C5 H5A 110.2 . . ?
N3 C5 H5B 110.2 . . ?
C4 C5 H5A 110.2 . . ?
C4 C5 H5B 110.2 . . ?
H5A C5 H5B 108.5 . . ?
N1 C1 H1A 109.5 . . ?
N1 C1 H1B 109.5 . . ?
N1 C1 H1C 109.5 . . ?
H1A C1 H1B 109.5 . . ?
H1A C1 H1C 109.5 . . ?
H1B C1 H1C 109.5 . . ?

loop_
_geom_bond_atom_site_label_1
_geom_bond_atom_site_label_2
_geom_bond_distance
_geom_bond_site_symmetry_2
_geom_bond_publ_flag
Co2 Co1 2.6184(4) . ?
Co2 Cl1 2.3360(6) . ?
Co2 Cl2 2.2480(6) . ?
Co2 N4 2.0298(18) . ?
Co2 N5 2.0238(17) . ?
Co1 Cl1 2.2680(6) . ?
Co1 N1 2.0619(19) . ?
Co1 N2 1.9057(19) . ?
Co1 N3 1.9086(18) . ?
N4 C6 1.368(3) . ?
N4 C10 1.360(3) . ?
N5 C15 1.357(3) . ?
N5 C11 1.375(3) . ?
N1 C2 1.485(3) . ?
N1 C4 1.491(3) . ?
N1 C1 1.471(3) . ?
N2 C6 1.341(3) . ?
N2 C3 1.461(3) . ?
N3 C11 1.334(3) . ?
N3 C5 1.473(3) . ?
C6 C7 1.425(3) . ?
C15 H15 0.9500 . ?
C15 C14 1.369(3) . ?
C11 C12 1.423(3) . ?
C3 H3A 0.9900 . ?
C3 H3B 0.9900 . ?
C3 C2 1.518(3) . ?
C10 H10 0.9500 . ?
C10 C9 1.365(3) . ?
C12 H12 0.9500 . ?
C12 C13 1.356(4) . ?
C2 H2A 0.9900 . ?
C2 H2B 0.9900 . ?
C14 H14 0.9500 . ?
C14 C13 1.402(3) . ?
C7 H7 0.9500 . ?
C7 C8 1.366(3) . ?
C4 H4A 0.9900 . ?
C4 H4B 0.9900 . ?
C4 C5 1.518(3) . ?
C9 H9 0.9500 . ?
C9 C8 1.390(4) . ?
C13 H13 0.9500 . ?
C8 H8 0.9500 . ?
C5 H5A 0.9900 . ?
C5 H5B 0.9900 . ?
C1 H1A 0.9800 . ?
C1 H1B 0.9800 . ?
C1 H1C 0.9800 . ?

loop_
_geom_torsion_atom_site_label_1
_geom_torsion_atom_site_label_2
_geom_torsion_atom_site_label_3
_geom_torsion_atom_site_label_4
_geom_torsion
_geom_torsion_site_symmetry_1
_geom_torsion_site_symmetry_2
_geom_torsion_site_symmetry_3
_geom_torsion_site_symmetry_4
_geom_torsion_publ_flag
Co2 N4 C6 N2 -8.0(3) . . . . ?
Co2 N4 C6 C7 171.13(14) . . . . ?
Co2 N4 C10 C9 -172.08(18) . . . . ?
Co2 N5 C15 C14 -177.21(18) . . . . ?
Co2 N5 C11 N3 -5.5(3) . . . . ?
Co2 N5 C11 C12 174.94(15) . . . . ?
Co1 N1 C2 C3 -39.1(2) . . . . ?
Co1 N1 C4 C5 -44.0(2) . . . . ?
Co1 N2 C6 N4 16.2(3) . . . . ?
Co1 N2 C6 C7 -162.84(16) . . . . ?
Co1 N2 C3 C2 -19.3(2) . . . . ?
Co1 N3 C11 N5 12.3(3) . . . . ?
Co1 N3 C11 C12 -168.17(17) . . . . ?
Co1 N3 C5 C4 -26.0(3) . . . . ?
N4 C6 C7 C8 0.8(3) . . . . ?
N4 C10 C9 C8 -0.1(3) . . . . ?
N5 C15 C14 C13 1.2(3) . . . . ?
N5 C11 C12 C13 3.2(3) . . . . ?
N1 C4 C5 N3 48.3(3) . . . . ?
N2 C6 C7 C8 179.9(2) . . . . ?
N2 C3 C2 N1 40.2(3) . . . . ?
N3 C11 C12 C13 -176.3(2) . . . . ?
C6 N4 C10 C9 1.6(3) . . . . ?
C6 N2 C3 C2 -179.98(18) . . . . ?
C6 C7 C8 C9 0.7(3) . . . . ?
C15 N5 C11 N3 176.4(2) . . . . ?
C15 N5 C11 C12 -3.2(3) . . . . ?
C15 C14 C13 C12 -1.1(3) . . . . ?
C11 N5 C15 C14 1.0(3) . . . . ?
C11 N3 C5 C4 156.9(2) . . . . ?
C11 C12 C13 C14 -1.1(4) . . . . ?
C3 N2 C6 N4 174.35(17) . . . . ?
C3 N2 C6 C7 -4.7(3) . . . . ?
C10 N4 C6 N2 178.94(18) . . . . ?
C10 N4 C6 C7 -2.0(3) . . . . ?
C10 C9 C8 C7 -1.1(3) . . . . ?
C2 N1 C4 C5 -153.7(2) . . . . ?
C4 N1 C2 C3 69.2(2) . . . . ?
C5 N3 C11 N5 -171.1(2) . . . . ?
C5 N3 C11 C12 8.5(4) . . . . ?
C1 N1 C2 C3 -166.6(2) . . . . ?
C1 N1 C4 C5 82.0(3) . . . . ?
